data_4302338
loop_
_publ_author_name
'Rios, Daniel'
'Olmstead, Marilyn M.'
'Balch, Alan L.'

_publ_section_title
;
 Blue-, Green- and Non-luminescent Crystals from One Reaction. Isolation
 and Structural Characterization of a Series of Gold(I)-Siver(I)
 Heterometallic Complexes Utilizing a Gold Carbene Metalloligand
 Containing Free Amino Groups
;
_journal_coden_ASTM INOCAJ
_journal_issue 12
_journal_name_full 'Inorganic chemistry'
_journal_page_first 5279
_journal_page_last 5287
_journal_paper_doi 10.1021/ic900243v
_journal_volume 48
_journal_year 2009
_chemical_formula_moiety 'C8 H22 Ag Au N6, C2 H3 N, 2(B F4)'
_chemical_formula_sum 'C10 H25 Ag Au B2 F8 N7'
_chemical_formula_weight 721.83
_chemical_name_common '[AuAg{C(NHCH3)(NHCH2CH2NH2)}2](BF4)2.CH3CN'
_space_group_IT_number 15
_symmetry_cell_setting monoclinic
_symmetry_space_group_name_Hall '-C 2yc'
_symmetry_space_group_name_H-M 'C 1 2/c 1'
_atom_sites_solution_hydrogens geom
_atom_sites_solution_primary direct
_atom_sites_solution_secondary difmap
_audit_creation_method SHELXL-97
_cell_angle_alpha 90.00
_cell_angle_beta 122.379(2)
_cell_angle_gamma 90.00
_cell_formula_units_Z 4
_cell_length_a 17.536(3)
_cell_length_b 14.669(2)
_cell_length_c 10.0644(16)
_cell_measurement_temperature 90(2)
_cell_volume 2186.4(6)
_computing_cell_refinement SAINT
_computing_data_collection 'SMART (Bruker, 2007)'
_computing_data_reduction 'SAINT (Bruker, 2007)'
_computing_molecular_graphics 'SHELXTL 5.1, XP (Sheldrick, 1994)'
_computing_publication_material SHELXS-97
_computing_structure_refinement 'SHELXL-97 (Sheldrick, 1997)'
_computing_structure_solution 'SHELXS-97 (Sheldrick, 1990)'
_diffrn_ambient_temperature 90(2)
_diffrn_detector_area_resol_mean 8.3
_diffrn_measured_fraction_theta_full 0.998
_diffrn_measured_fraction_theta_max 0.998
_diffrn_measurement_device_type 'Bruker SMART 1000'
_diffrn_measurement_method \w
_diffrn_radiation_monochromator graphite
_diffrn_radiation_source 'fine-focus sealed tube'
_diffrn_radiation_type MoK\a
_diffrn_radiation_wavelength 0.71073
_diffrn_reflns_av_R_equivalents 0.0199
_diffrn_reflns_av_sigmaI/netI 0.0131
_diffrn_reflns_limit_h_max 22
_diffrn_reflns_limit_h_min -22
_diffrn_reflns_limit_k_max 19
_diffrn_reflns_limit_k_min -19
_diffrn_reflns_limit_l_max 13
_diffrn_reflns_limit_l_min -13
_diffrn_reflns_number 13449
_diffrn_reflns_theta_full 27.50
_diffrn_reflns_theta_max 27.50
_diffrn_reflns_theta_min 2.75
_exptl_absorpt_coefficient_mu 7.675
_exptl_absorpt_correction_T_max 0.5812
_exptl_absorpt_correction_T_min 0.2154
_exptl_absorpt_correction_type multi-scan
_exptl_absorpt_process_details 'SADABS (Sheldrick, 2008)'
_exptl_crystal_colour 'light yellow'
_exptl_crystal_density_diffrn 2.193
_exptl_crystal_density_method 'not measured'
_exptl_crystal_description needle
_exptl_crystal_F_000 1368
_exptl_crystal_size_max 0.28
_exptl_crystal_size_mid 0.09
_exptl_crystal_size_min 0.07
_refine_diff_density_max 4.489
_refine_diff_density_min -0.954
_refine_diff_density_rms 0.157
_refine_ls_extinction_method none
_refine_ls_goodness_of_fit_ref 1.071
_refine_ls_hydrogen_treatment constr
_refine_ls_matrix_type full
_refine_ls_number_parameters 136
_refine_ls_number_reflns 2507
_refine_ls_number_restraints 0
_refine_ls_restrained_S_all 1.071
_refine_ls_R_factor_all 0.0290
_refine_ls_R_factor_gt 0.0287
_refine_ls_shift/su_max 0.001
_refine_ls_shift/su_mean 0.000
_refine_ls_structure_factor_coef Fsqd
_refine_ls_weighting_details 'calc w=1/[\s^2^(Fo^2^)+(0.0441P)^2^+21.8810P] where P=(Fo^2^+2Fc^2^)/3'
_refine_ls_weighting_scheme calc
_refine_ls_wR_factor_gt 0.0801
_refine_ls_wR_factor_ref 0.0804
_reflns_number_gt 2465
_reflns_number_total 2507
_reflns_threshold_expression >2sigma(I)
_cod_duplicate_entry 4338569
_cod_data_source_file ic900243v_si_004.cif
_cod_data_source_block dr119
_cod_depositor_comments
;
The following automatic conversions were performed:
'_symmetry_cell_setting' value 'Monoclinic' changed to 'monoclinic'
according to '/home/saulius/struct/CIF-dictionaries/cif_core.dic'
dictionary named 'cif_core.dic' version 2.4.1 from
2010-06-29.

'_exptl_absorpt_correction_type' value 'Multi-scan' changed
to 'multi-scan' according to
'/home/saulius/struct/CIF-dictionaries/cif_core.dic' dictionary named
'cif_core.dic' version 2.4.1 from 2010-06-29.

Automatic conversion script
Id: cif_fix_enum 1527 2010-12-29 10:47:43Z saulius 
;
_cod_original_sg_symbol_H-M 'C 2/c'
_cod_database_code 4302338

loop_
_symmetry_equiv_pos_as_xyz
'x, y, z'
'-x, y, -z+1/2'
'x+1/2, y+1/2, z'
'-x+1/2, y+1/2, -z+1/2'
'-x, -y, -z'
'x, -y, z-1/2'
'-x+1/2, -y+1/2, -z'
'x+1/2, -y+1/2, z-1/2'

loop_
_atom_site_label
_atom_site_type_symbol
_atom_site_fract_x
_atom_site_fract_y
_atom_site_fract_z
_atom_site_U_iso_or_equiv
_atom_site_adp_type
_atom_site_occupancy
_atom_site_symmetry_multiplicity
_atom_site_calc_flag
_atom_site_refinement_flags
_atom_site_disorder_assembly
_atom_site_disorder_group
Au1 Au 0.0000 0.0000 0.0000 0.02391(10) Uani 1 2 d S . .
Ag1 Ag 0.0000 0.10749(3) 0.2500 0.02300(12) Uani 1 2 d S . .
F1 F 0.1243(2) 0.3709(2) 0.0148(4) 0.0481(9) Uani 1 1 d . . .
F2 F 0.1718(3) 0.5066(2) 0.1380(6) 0.0576(11) Uani 1 1 d . . .
F3 F 0.2673(3) 0.4192(3) 0.1064(5) 0.0547(9) Uani 1 1 d . . .
F4 F 0.2292(3) 0.3722(3) 0.2740(4) 0.0611(11) Uani 1 1 d . . .
N1 N -0.0706(3) 0.1796(3) -0.1453(5) 0.0309(8) Uani 1 1 d . . .
H1A H -0.1188 0.1459 -0.2044 0.037 Uiso 1 1 calc R . .
N2 N 0.0786(2) 0.1851(3) 0.0435(4) 0.0252(7) Uani 1 1 d . . .
H2A H 0.0743 0.2443 0.0272 0.030 Uiso 1 1 calc R . .
N3 N 0.1480(3) 0.1032(3) 0.3792(4) 0.0270(8) Uani 1 1 d . . .
H3A H 0.1697 0.1148 0.4834 0.032 Uiso 1 1 calc R . .
H3D H 0.1647 0.0446 0.3733 0.032 Uiso 1 1 calc R . .
N4 N 0.0000 0.2925(5) 0.2500 0.0512(19) Uani 1 2 d S . .
C1 C -0.0808(3) 0.2775(4) -0.1726(7) 0.0385(12) Uani 1 1 d . . .
H1B H -0.1436 0.2914 -0.2539 0.058 Uiso 1 1 calc R . .
H1C H -0.0411 0.2981 -0.2074 0.058 Uiso 1 1 calc R . .
H1D H -0.0645 0.3088 -0.0748 0.058 Uiso 1 1 calc R . .
C2 C 0.0043(3) 0.1360(3) -0.0399(5) 0.0250(8) Uani 1 1 d . . .
C3 C 0.1670(3) 0.1486(3) 0.1602(5) 0.0278(9) Uani 1 1 d . . .
H3B H 0.2128 0.1765 0.1439 0.033 Uiso 1 1 calc R . .
H3C H 0.1671 0.0821 0.1435 0.033 Uiso 1 1 calc R . .
C4 C 0.1941(3) 0.1656(3) 0.3292(5) 0.0277(9) Uani 1 1 d . . .
H4A H 0.2602 0.1577 0.3998 0.033 Uiso 1 1 calc R . .
H4B H 0.1793 0.2293 0.3394 0.033 Uiso 1 1 calc R . .
C5 C 0.0000 0.3678(5) 0.2500 0.0387(16) Uani 1 2 d S . .
C6 C 0.0000 0.4670(6) 0.2500 0.070(3) Uani 1 2 d S . .
H6B H -0.0544 0.4892 0.1543 0.084 Uiso 0.50 1 calc PR A -1
H6A H 0.0537 0.4892 0.2532 0.084 Uiso 0.50 1 calc PR A -1
H6C H 0.0007 0.4892 0.3425 0.084 Uiso 0.50 1 calc PR A -1
B1 B 0.1969(4) 0.4182(4) 0.1332(7) 0.0336(12) Uani 1 1 d . . .

loop_
_atom_site_aniso_label
_atom_site_aniso_U_11
_atom_site_aniso_U_22
_atom_site_aniso_U_33
_atom_site_aniso_U_23
_atom_site_aniso_U_13
_atom_site_aniso_U_12
Au1 0.02129(14) 0.02365(14) 0.02478(14) -0.00935(8) 0.01099(11) -0.00497(8)
Ag1 0.0245(2) 0.0241(2) 0.0228(2) 0.000 0.01423(18) 0.000
F1 0.0405(17) 0.0325(16) 0.0373(17) 0.0018(13) -0.0017(14) -0.0125(14)
F2 0.050(2) 0.037(2) 0.071(3) -0.0136(16) 0.023(2) -0.0061(15)
F3 0.0433(19) 0.050(2) 0.070(2) 0.0161(18) 0.0298(19) 0.0024(16)
F4 0.058(2) 0.072(3) 0.0284(16) 0.0090(17) 0.0064(16) -0.019(2)
N1 0.0211(18) 0.038(2) 0.0280(19) -0.0036(17) 0.0097(16) -0.0046(16)
N2 0.0202(17) 0.0266(18) 0.0266(18) -0.0015(15) 0.0112(15) -0.0025(14)
N3 0.0263(18) 0.0278(19) 0.0233(17) -0.0012(15) 0.0109(15) 0.0022(15)
N4 0.072(5) 0.027(3) 0.083(6) 0.000 0.060(5) 0.000
C1 0.025(2) 0.044(3) 0.040(3) 0.011(2) 0.013(2) 0.001(2)
C2 0.024(2) 0.029(2) 0.0244(19) -0.0074(17) 0.0146(17) -0.0043(17)
C3 0.0188(19) 0.033(2) 0.030(2) -0.0016(18) 0.0122(17) -0.0011(17)
C4 0.0210(19) 0.028(2) 0.028(2) -0.0062(17) 0.0088(17) -0.0038(17)
C5 0.047(4) 0.029(4) 0.036(4) 0.000 0.020(3) 0.000
C6 0.091(8) 0.025(4) 0.050(5) 0.000 0.009(5) 0.000
B1 0.024(2) 0.031(3) 0.028(3) 0.002(2) 0.002(2) -0.007(2)

loop_
_atom_type_symbol
_atom_type_description
_atom_type_scat_dispersion_real
_atom_type_scat_dispersion_imag
_atom_type_scat_source
C C 0.0033 0.0016 'International Tables Vol C Tables 4.2.6.8 and 6.1.1.4'
H H 0.0000 0.0000 'International Tables Vol C Tables 4.2.6.8 and 6.1.1.4'
Ag Ag -0.8971 1.1015 'International Tables Vol C Tables 4.2.6.8 and 6.1.1.4'
Au Au -2.0133 8.8022 'International Tables Vol C Tables 4.2.6.8 and 6.1.1.4'
F F 0.0171 0.0103 'International Tables Vol C Tables 4.2.6.8 and 6.1.1.4'
N N 0.0061 0.0033 'International Tables Vol C Tables 4.2.6.8 and 6.1.1.4'
B B 0.0013 0.0007 'International Tables Vol C Tables 4.2.6.8 and 6.1.1.4'

loop_
_geom_angle_atom_site_label_1
_geom_angle_atom_site_label_2
_geom_angle_atom_site_label_3
_geom_angle
_geom_angle_site_symmetry_1
_geom_angle_site_symmetry_3
_geom_angle_publ_flag
C2 Au1 C2 180.0 . 5 ?
C2 Au1 Ag1 70.45(12) . . ?
C2 Au1 Ag1 109.55(12) 5 . ?
C2 Au1 Ag1 109.55(12) . 5 ?
C2 Au1 Ag1 70.45(12) 5 5 ?
Ag1 Au1 Ag1 180.0 . 5 ?
N3 Ag1 N3 176.7(2) . 2 ?
N3 Ag1 Au1 87.13(10) . . ?
N3 Ag1 Au1 91.10(10) 2 . ?
N3 Ag1 Au1 91.10(10) . 2 ?
N3 Ag1 Au1 87.13(10) 2 2 ?
Au1 Ag1 Au1 115.850(19) . 2 ?
C2 N1 C1 126.5(4) . . ?
C2 N1 H1A 116.7 . . ?
C1 N1 H1A 116.7 . . ?
C2 N2 C3 125.0(4) . . ?
C2 N2 H2A 117.5 . . ?
C3 N2 H2A 117.5 . . ?
C4 N3 Ag1 118.0(3) . . ?
C4 N3 H3A 107.8 . . ?
Ag1 N3 H3A 107.8 . . ?
C4 N3 H3D 107.8 . . ?
Ag1 N3 H3D 107.8 . . ?
H3A N3 H3D 107.1 . . ?
N1 C1 H1B 109.5 . . ?
N1 C1 H1C 109.5 . . ?
H1B C1 H1C 109.5 . . ?
N1 C1 H1D 109.5 . . ?
H1B C1 H1D 109.5 . . ?
H1C C1 H1D 109.5 . . ?
N2 C2 N1 117.4(4) . . ?
N2 C2 Au1 122.3(3) . . ?
N1 C2 Au1 120.1(3) . . ?
N2 C3 C4 113.7(4) . . ?
N2 C3 H3B 108.8 . . ?
C4 C3 H3B 108.8 . . ?
N2 C3 H3C 108.8 . . ?
C4 C3 H3C 108.8 . . ?
H3B C3 H3C 107.7 . . ?
N3 C4 C3 112.3(4) . . ?
N3 C4 H4A 109.1 . . ?
C3 C4 H4A 109.1 . . ?
N3 C4 H4B 109.1 . . ?
C3 C4 H4B 109.1 . . ?
H4A C4 H4B 107.9 . . ?
N4 C5 C6 180.000(2) . . ?
C5 C6 H6B 109.5 . . ?
C5 C6 H6A 109.5 . . ?
C5 C6 H6C 109.5 . . ?
F2 B1 F1 109.8(5) . . ?
F2 B1 F4 112.6(5) . . ?
F1 B1 F4 108.7(4) . . ?
F2 B1 F3 109.2(5) . . ?
F1 B1 F3 109.9(5) . . ?
F4 B1 F3 106.5(5) . . ?

loop_
_geom_bond_atom_site_label_1
_geom_bond_atom_site_label_2
_geom_bond_distance
_geom_bond_site_symmetry_2
_geom_bond_publ_flag
Au1 C2 2.044(5) . ?
Au1 C2 2.044(5) 5 ?
Au1 Ag1 2.9694(4) . ?
Au1 Ag1 2.9694(4) 5 ?
Ag1 N3 2.194(4) . ?
Ag1 N3 2.194(4) 2 ?
Ag1 Au1 2.9694(4) 2 ?
F1 B1 1.378(6) . ?
F2 B1 1.378(7) . ?
F3 B1 1.397(7) . ?
F4 B1 1.387(7) . ?
N1 C2 1.330(6) . ?
N1 C1 1.454(7) . ?
N1 H1A 0.8800 . ?
N2 C2 1.323(6) . ?
N2 C3 1.456(6) . ?
N2 H2A 0.8800 . ?
N3 C4 1.477(6) . ?
N3 H3A 0.9200 . ?
N3 H3D 0.9200 . ?
N4 C5 1.103(10) . ?
C1 H1B 0.9800 . ?
C1 H1C 0.9800 . ?
C1 H1D 0.9800 . ?
C3 C4 1.521(6) . ?
C3 H3B 0.9900 . ?
C3 H3C 0.9900 . ?
C4 H4A 0.9900 . ?
C4 H4B 0.9900 . ?
C5 C6 1.455(11) . ?
C6 H6B 0.9800 . ?
C6 H6A 0.9800 . ?
C6 H6C 0.9800 . ?

loop_
_geom_hbond_atom_site_label_D
_geom_hbond_atom_site_label_H
_geom_hbond_atom_site_label_A
_geom_hbond_distance_DH
_geom_hbond_distance_HA
_geom_hbond_distance_DA
_geom_hbond_angle_DHA
_geom_hbond_site_symmetry_A
N1 H1A F3 0.88 2.11 2.970(5) 166 8_455
N2 H2A F1 0.88 2.09 2.898(5) 153 .
N3 H3D F3 0.92 2.14 3.046(5) 168 4_545
